data_1547687
loop_
_publ_author_name
'Bartels, Florian'
'Hong, Young J.'
'Ueda, Daijiro'
'Weber, Manuela'
'Sato, Tsutomu'
'Tantillo, Dean J.'
'Christmann, Mathias'

_publ_section_title
;
 Bioinspired Synthesis of Pentacyclic Onocerane Triterpenoids
;
_journal_name_full 'Chem. Sci.'
_journal_paper_doi 10.1039/C7SC03903D
_journal_year 2017
_chemical_absolute_configuration ad
_chemical_formula_sum 'C30 H50 O3'
_chemical_formula_weight 458.70
_chemical_name_common Cupacinoxepin
_space_group_crystal_system tetragonal
_space_group_IT_number 77
_space_group_name_Hall 'P 4c'
_space_group_name_H-M_alt 'P 42'
_symmetry_space_group_name_Hall 'P 4c'
_symmetry_space_group_name_H-M 'P 42'
_atom_sites_solution_hydrogens geom
_audit_creation_method SHELXL-2014/7
_audit_update_record
;
2017-01-22 deposited with the CCDC.
2017-10-16 downloaded from the CCDC.
;
_cell_angle_alpha 90
_cell_angle_beta 90
_cell_angle_gamma 90
_cell_formula_units_Z 4
_cell_length_a 18.4576(2)
_cell_length_b 18.4576
_cell_length_c 7.45850(10)
_cell_measurement_reflns_used 5731
_cell_measurement_temperature 100(2)
_cell_measurement_theta_max 66.64
_cell_measurement_theta_min 2.39
_cell_volume 2540.98(4)
_computing_cell_refinement 'Bruker SAINT'
_computing_data_collection 'Bruker APEX2'
_computing_data_reduction 'Bruker SAINT'
_computing_molecular_graphics 'Diamond 2.1e'
_computing_publication_material 'Microsoft Word'
_computing_structure_refinement 'SHELXL-2014/7 (Sheldrick, 2014)'
_computing_structure_solution 'SHELXL-2014/7 (Sheldrick, 2014)'
_diffrn_ambient_temperature 100(2)
_diffrn_measured_fraction_theta_full 0.999
_diffrn_measured_fraction_theta_max 0.999
_diffrn_measurement_device_type 'Bruker Photon CMOS Detector, D8 Venture'
_diffrn_measurement_method '\f and \w scans'
_diffrn_radiation_type CuK\a
_diffrn_radiation_wavelength 1.54178
_diffrn_reflns_av_R_equivalents 0.1428
_diffrn_reflns_av_unetI/netI 0.1067
_diffrn_reflns_Laue_measured_fraction_full 0.999
_diffrn_reflns_Laue_measured_fraction_max 0.999
_diffrn_reflns_limit_h_max 22
_diffrn_reflns_limit_h_min -18
_diffrn_reflns_limit_k_max 21
_diffrn_reflns_limit_k_min -19
_diffrn_reflns_limit_l_max 8
_diffrn_reflns_limit_l_min -8
_diffrn_reflns_number 24885
_diffrn_reflns_point_group_measured_fraction_full 0.997
_diffrn_reflns_point_group_measured_fraction_max 0.997
_diffrn_reflns_theta_full 66.757
_diffrn_reflns_theta_max 66.757
_diffrn_reflns_theta_min 3.386
_diffrn_source 'sealed tube'
_exptl_absorpt_coefficient_mu 0.550
_exptl_absorpt_correction_type multi-scan
_exptl_crystal_colour colourless
_exptl_crystal_density_diffrn 1.199
_exptl_crystal_description needle
_exptl_crystal_F_000 1016
_exptl_crystal_recrystallization_method 'Re-crystallisation from solvent: Aceton/ Hexan'
_exptl_crystal_size_max 0.390
_exptl_crystal_size_mid 0.030
_exptl_crystal_size_min 0.020
_exptl_transmission_factor_max 0.7923
_exptl_transmission_factor_min 0.7160
_refine_diff_density_max 0.190
_refine_diff_density_min -0.206
_refine_diff_density_rms 0.050
_refine_ls_abs_structure_details
;
 Flack x determined using 1034 quotients [(I+)-(I-)]/[(I+)+(I-)]
 (Parsons, Flack and Wagner, Acta Cryst. B69 (2013) 249-259).
;
_refine_ls_abs_structure_Flack 0.1(2)
_refine_ls_extinction_coef 0.0022(3)
_refine_ls_extinction_expression Fc^*^=kFc[1+0.001xFc^2^\l^3^/sin(2\q)]^-1/4^
_refine_ls_extinction_method 'SHELXL-2014/7 (Sheldrick 2014'
_refine_ls_goodness_of_fit_ref 1.025
_refine_ls_hydrogen_treatment constr
_refine_ls_matrix_type full
_refine_ls_number_parameters 307
_refine_ls_number_reflns 4490
_refine_ls_number_restraints 1
_refine_ls_restrained_S_all 1.025
_refine_ls_R_factor_all 0.0992
_refine_ls_R_factor_gt 0.0571
_refine_ls_shift/su_max 0.000
_refine_ls_shift/su_mean 0.000
_refine_ls_structure_factor_coef Fsqd
_refine_ls_weighting_details 'w=1/[\s^2^(Fo^2^)+(0.0396P)^2^+0.5688P] where P=(Fo^2^+2Fc^2^)/3'
_refine_ls_weighting_scheme calc
_refine_ls_wR_factor_gt 0.0986
_refine_ls_wR_factor_ref 0.1122
_reflns_Friedel_coverage 0.841
_reflns_Friedel_fraction_full 0.995
_reflns_Friedel_fraction_max 0.995
_reflns_number_gt 3149
_reflns_number_total 4490
_reflns_threshold_expression 'I > 2\s(I)'
_cod_data_source_file c7sc03903d2.cif
_cod_data_source_block FB1412Ba
_cod_database_code 1547687
_shelx_shelxl_version_number 2014/7
_shelx_space_group_comment
;
The symmetry employed for this shelxl refinement is uniquely defined
by the following loop, which should always be used as a source of
symmetry information in preference to the above space-group names.
They are only intended as comments.
;
_shelx_estimated_absorpt_t_min 0.814
_shelx_estimated_absorpt_t_max 0.989

loop_
_space_group_symop_operation_xyz
'x, y, z'
'-x, -y, z'
'-y, x, z+1/2'
'y, -x, z+1/2'

loop_
_atom_site_label
_atom_site_type_symbol
_atom_site_fract_x
_atom_site_fract_y
_atom_site_fract_z
_atom_site_U_iso_or_equiv
_atom_site_adp_type
_atom_site_occupancy
_atom_site_site_symmetry_order
_atom_site_calc_flag
_atom_site_refinement_flags_posn
_atom_site_refinement_flags_adp
C1 C 0.6678(2) 1.0230(2) 0.2953(6) 0.0149(11) Uani 1 1 d . .
H1A H 0.6618 0.9982 0.1786 0.018 Uiso 1 1 calc R U
H1B H 0.6186 1.0342 0.3407 0.018 Uiso 1 1 calc R U
C2 C 0.7063(2) 1.0949(2) 0.2602(7) 0.0188(11) Uani 1 1 d . .
H2A H 0.6755 1.1253 0.1821 0.023 Uiso 1 1 calc R U
H2B H 0.7126 1.1208 0.3755 0.023 Uiso 1 1 calc R U
C3 C 0.7784(3) 1.0859(2) 0.1743(7) 0.0198(11) Uani 1 1 d . .
C4 C 0.8301(2) 1.0384(2) 0.4621(7) 0.0179(11) Uani 1 1 d . .
C5 C 0.7585(2) 1.0089(2) 0.5492(6) 0.0153(11) Uani 1 1 d . .
H5 H 0.7321 1.0527 0.5938 0.018 Uiso 1 1 calc R U
C6 C 0.7038(2) 0.9680(2) 0.4289(6) 0.0131(10) Uani 1 1 d . .
C7 C 0.6387(2) 0.9385(2) 0.5465(6) 0.0125(10) Uani 1 1 d . .
H7 H 0.6127 0.9832 0.5865 0.015 Uiso 1 1 calc R U
C8 C 0.6577(2) 0.8987(2) 0.7229(6) 0.0130(10) Uani 1 1 d . .
C9 C 0.7109(2) 0.9462(2) 0.8260(6) 0.0161(11) Uani 1 1 d . .
H9A H 0.6862 0.9914 0.8625 0.019 Uiso 1 1 calc R U
H9B H 0.7261 0.9205 0.9363 0.019 Uiso 1 1 calc R U
C10 C 0.7779(2) 0.9653(2) 0.7166(6) 0.0145(11) Uani 1 1 d . .
H10A H 0.8030 0.9202 0.6804 0.017 Uiso 1 1 calc R U
H10B H 0.8117 0.9939 0.7918 0.017 Uiso 1 1 calc R U
C11 C 0.5834(2) 0.8985(2) 0.4287(6) 0.0164(11) Uani 1 1 d . .
H11A H 0.5770 0.9260 0.3158 0.020 Uiso 1 1 calc R U
H11B H 0.6034 0.8504 0.3972 0.020 Uiso 1 1 calc R U
C12 C 0.5090(2) 0.8878(2) 0.5152(6) 0.0165(11) Uani 1 1 d . .
H12A H 0.4936 0.9339 0.5712 0.020 Uiso 1 1 calc R U
H12B H 0.4734 0.8756 0.4206 0.020 Uiso 1 1 calc R U
C13 C 0.5083(2) 0.8282(2) 0.6570(7) 0.0149(11) Uani 1 1 d . .
H13 H 0.5490 0.7953 0.6219 0.018 Uiso 1 1 calc R U
C14 C 0.5296(2) 0.8562(2) 0.8447(7) 0.0151(11) Uani 1 1 d . .
C15 C 0.5396(2) 0.7924(2) 0.9722(7) 0.0158(11) Uani 1 1 d . .
H15A H 0.5495 0.8108 1.0945 0.019 Uiso 1 1 calc R U
H15B H 0.5819 0.7633 0.9335 0.019 Uiso 1 1 calc R U
C16 C 0.4720(2) 0.7440(2) 0.9761(7) 0.0180(11) Uani 1 1 d . .
H16A H 0.4803 0.7029 1.0588 0.022 Uiso 1 1 calc R U
H16B H 0.4303 0.7722 1.0216 0.022 Uiso 1 1 calc R U
C17 C 0.4545(2) 0.7150(2) 0.7887(7) 0.0160(11) Uani 1 1 d . .
H17 H 0.5011 0.6935 0.7459 0.019 Uiso 1 1 calc R U
C18 C 0.4392(2) 0.7780(2) 0.6555(6) 0.0145(11) Uani 1 1 d . .
C19 C 0.4324(2) 0.7445(2) 0.4659(7) 0.0203(11) Uani 1 1 d . .
H19A H 0.4185 0.7830 0.3801 0.024 Uiso 1 1 calc R U
H19B H 0.4802 0.7254 0.4287 0.024 Uiso 1 1 calc R U
C20 C 0.3766(2) 0.6834(2) 0.4567(7) 0.0244(12) Uani 1 1 d . .
H20A H 0.3277 0.7033 0.4806 0.029 Uiso 1 1 calc R U
H20B H 0.3764 0.6623 0.3346 0.029 Uiso 1 1 calc R U
C21 C 0.3934(2) 0.6244(2) 0.5924(7) 0.0232(13) Uani 1 1 d . .
H21A H 0.4395 0.6007 0.5579 0.028 Uiso 1 1 calc R U
H21B H 0.3548 0.5873 0.5865 0.028 Uiso 1 1 calc R U
C22 C 0.3999(2) 0.6506(2) 0.7857(7) 0.0196(11) Uani 1 1 d . .
C23 C 0.8499(3) 1.1107(2) 0.5449(7) 0.0221(12) Uani 1 1 d . .
H23A H 0.8989 1.1244 0.5072 0.033 Uiso 1 1 calc R U
H23B H 0.8483 1.1068 0.6759 0.033 Uiso 1 1 calc R U
H23C H 0.8154 1.1477 0.5051 0.033 Uiso 1 1 calc R U
C24 C 0.8944(2) 0.9872(3) 0.4792(7) 0.0235(12) Uani 1 1 d . .
H24A H 0.8807 0.9390 0.4357 0.035 Uiso 1 1 calc R U
H24B H 0.9091 0.9839 0.6052 0.035 Uiso 1 1 calc R U
H24C H 0.9349 1.0057 0.4076 0.035 Uiso 1 1 calc R U
C25 C 0.7410(2) 0.9072(2) 0.3227(6) 0.0175(11) Uani 1 1 d . .
H25A H 0.7047 0.8811 0.2518 0.026 Uiso 1 1 calc R U
H25B H 0.7645 0.8736 0.4061 0.026 Uiso 1 1 calc R U
H25C H 0.7774 0.9282 0.2424 0.026 Uiso 1 1 calc R U
C26 C 0.6888(2) 0.8224(2) 0.7068(7) 0.0171(11) Uani 1 1 d . .
H26A H 0.6565 0.7926 0.6332 0.026 Uiso 1 1 calc R U
H26B H 0.6932 0.8009 0.8265 0.026 Uiso 1 1 calc R U
H26C H 0.7367 0.8247 0.6505 0.026 Uiso 1 1 calc R U
C27 C 0.4760(2) 0.9093(2) 0.9307(7) 0.0194(11) Uani 1 1 d . .
H27A H 0.4613 0.9456 0.8421 0.029 Uiso 1 1 calc R U
H27B H 0.4991 0.9334 1.0328 0.029 Uiso 1 1 calc R U
H27C H 0.4332 0.8827 0.9722 0.029 Uiso 1 1 calc R U
C28 C 0.3695(2) 0.8217(2) 0.6936(7) 0.0209(12) Uani 1 1 d . .
H28A H 0.3754 0.8713 0.6496 0.031 Uiso 1 1 calc R U
H28B H 0.3603 0.8226 0.8230 0.031 Uiso 1 1 calc R U
H28C H 0.3285 0.7988 0.6323 0.031 Uiso 1 1 calc R U
C29 C 0.3254(2) 0.6689(2) 0.8644(8) 0.0261(13) Uani 1 1 d . .
H29A H 0.3006 0.7035 0.7859 0.039 Uiso 1 1 calc R U
H29B H 0.3314 0.6902 0.9837 0.039 Uiso 1 1 calc R U
H29C H 0.2964 0.6245 0.8737 0.039 Uiso 1 1 calc R U
C30 C 0.4308(3) 0.5874(2) 0.8940(8) 0.0286(14) Uani 1 1 d . .
H30A H 0.4024 0.5436 0.8699 0.043 Uiso 1 1 calc R U
H30B H 0.4285 0.5988 1.0221 0.043 Uiso 1 1 calc R U
H30C H 0.4813 0.5791 0.8592 0.043 Uiso 1 1 calc R U
O1 O 0.59502(15) 0.90154(15) 0.8423(4) 0.0149(7) Uani 1 1 d . .
O2 O 0.79219(17) 1.10647(18) 0.0238(5) 0.0281(8) Uani 1 1 d . .
O3 O 0.82904(16) 1.04814(16) 0.2643(4) 0.0201(8) Uani 1 1 d . .

loop_
_atom_site_aniso_label
_atom_site_aniso_U_11
_atom_site_aniso_U_22
_atom_site_aniso_U_33
_atom_site_aniso_U_23
_atom_site_aniso_U_13
_atom_site_aniso_U_12
C1 0.014(2) 0.019(3) 0.011(3) 0.003(2) 0.002(2) 0.001(2)
C2 0.021(3) 0.018(3) 0.017(3) 0.001(2) -0.001(2) -0.002(2)
C3 0.025(3) 0.019(3) 0.015(3) -0.001(2) 0.003(2) -0.005(2)
C4 0.016(3) 0.025(3) 0.012(3) 0.004(2) 0.001(2) -0.003(2)
C5 0.016(3) 0.016(3) 0.014(3) -0.002(2) 0.000(2) -0.001(2)
C6 0.013(2) 0.013(2) 0.013(3) 0.000(2) 0.003(2) 0.002(2)
C7 0.012(2) 0.015(2) 0.010(3) -0.001(2) -0.001(2) -0.001(2)
C8 0.014(3) 0.015(2) 0.010(3) -0.0006(19) 0.0013(19) 0.002(2)
C9 0.016(3) 0.018(3) 0.015(3) 0.001(2) -0.002(2) 0.001(2)
C10 0.014(3) 0.015(2) 0.015(3) 0.000(2) -0.005(2) -0.001(2)
C11 0.017(3) 0.019(3) 0.013(3) 0.004(2) 0.003(2) -0.001(2)
C12 0.018(3) 0.020(3) 0.012(3) 0.004(2) -0.001(2) -0.002(2)
C13 0.014(2) 0.015(3) 0.016(3) 0.002(2) -0.001(2) 0.0022(19)
C14 0.012(2) 0.014(2) 0.020(3) -0.001(2) 0.002(2) -0.0017(19)
C15 0.016(2) 0.016(2) 0.015(3) 0.002(2) 0.000(2) -0.003(2)
C16 0.019(3) 0.019(3) 0.017(3) 0.007(2) -0.001(2) 0.000(2)
C17 0.011(2) 0.015(2) 0.022(3) 0.001(2) 0.002(2) 0.001(2)
C18 0.014(3) 0.015(3) 0.015(3) -0.001(2) -0.001(2) 0.000(2)
C19 0.018(3) 0.022(3) 0.021(3) -0.003(2) 0.001(2) -0.005(2)
C20 0.020(3) 0.031(3) 0.022(3) -0.001(2) 0.000(2) -0.009(2)
C21 0.014(3) 0.022(3) 0.034(4) -0.005(2) 0.004(2) -0.007(2)
C22 0.015(3) 0.017(3) 0.026(3) 0.000(2) 0.000(2) -0.001(2)
C23 0.025(3) 0.023(3) 0.019(3) -0.001(2) 0.003(2) -0.007(2)
C24 0.016(3) 0.031(3) 0.024(3) 0.003(2) 0.001(2) -0.003(2)
C25 0.017(3) 0.023(3) 0.012(3) -0.002(2) -0.001(2) -0.003(2)
C26 0.015(3) 0.018(3) 0.018(3) 0.002(2) 0.001(2) 0.001(2)
C27 0.021(3) 0.018(3) 0.020(3) -0.001(2) 0.007(2) -0.001(2)
C28 0.021(3) 0.020(3) 0.022(3) 0.003(2) -0.001(2) -0.001(2)
C29 0.025(3) 0.021(3) 0.031(4) 0.006(2) 0.003(2) -0.008(2)
C30 0.026(3) 0.021(3) 0.039(4) 0.004(2) -0.004(3) -0.007(2)
O1 0.0139(17) 0.0165(16) 0.0144(19) -0.0024(14) 0.0034(14) -0.0025(13)
O2 0.031(2) 0.038(2) 0.016(2) 0.0054(16) 0.0028(16) -0.0056(17)
O3 0.0199(18) 0.0272(19) 0.0133(19) 0.0035(15) 0.0024(15) 0.0022(15)

loop_
_atom_type_symbol
_atom_type_description
_atom_type_scat_dispersion_real
_atom_type_scat_dispersion_imag
_atom_type_scat_source
C C 0.0192 0.0096 'International Tables Vol C Tables 4.2.6.8 and 6.1.1.4'
H H 0.0000 0.0000 'International Tables Vol C Tables 4.2.6.8 and 6.1.1.4'
O O 0.0517 0.0336 'International Tables Vol C Tables 4.2.6.8 and 6.1.1.4'

loop_
_geom_angle_atom_site_label_1
_geom_angle_atom_site_label_2
_geom_angle_atom_site_label_3
_geom_angle
C2 C1 C6 118.2(4)
C2 C1 H1A 107.7
C6 C1 H1A 107.7
C2 C1 H1B 107.7
C6 C1 H1B 107.7
H1A C1 H1B 107.1
C3 C2 C1 113.1(4)
C3 C2 H2A 108.9
C1 C2 H2A 108.9
C3 C2 H2B 108.9
C1 C2 H2B 108.9
H2A C2 H2B 107.8
O2 C3 O3 118.5(4)
O2 C3 C2 123.6(5)
O3 C3 C2 117.7(4)
O3 C4 C23 107.5(4)
O3 C4 C24 99.6(4)
C23 C4 C24 108.9(4)
O3 C4 C5 116.3(4)
C23 C4 C5 109.9(4)
C24 C4 C5 114.1(4)
C10 C5 C6 111.7(3)
C10 C5 C4 108.8(3)
C6 C5 C4 118.6(4)
C10 C5 H5 105.6
C6 C5 H5 105.6
C4 C5 H5 105.6
C25 C6 C5 111.3(3)
C25 C6 C1 109.5(4)
C5 C6 C1 109.1(3)
C25 C6 C7 111.9(3)
C5 C6 C7 110.0(4)
C1 C6 C7 104.7(3)
C11 C7 C8 114.0(3)
C11 C7 C6 110.7(4)
C8 C7 C6 117.6(3)
C11 C7 H7 104.3
C8 C7 H7 104.3
C6 C7 H7 104.3
O1 C8 C26 112.3(3)
O1 C8 C9 100.5(3)
C26 C8 C9 109.1(3)
O1 C8 C7 108.8(3)
C26 C8 C7 117.2(4)
C9 C8 C7 107.5(3)
C10 C9 C8 112.7(4)
C10 C9 H9A 109.0
C8 C9 H9A 109.0
C10 C9 H9B 109.0
C8 C9 H9B 109.0
H9A C9 H9B 107.8
C9 C10 C5 111.7(3)
C9 C10 H10A 109.3
C5 C10 H10A 109.3
C9 C10 H10B 109.3
C5 C10 H10B 109.3
H10A C10 H10B 107.9
C12 C11 C7 114.7(4)
C12 C11 H11A 108.6
C7 C11 H11A 108.6
C12 C11 H11B 108.6
C7 C11 H11B 108.6
H11A C11 H11B 107.6
C13 C12 C11 113.1(4)
C13 C12 H12A 109.0
C11 C12 H12A 109.0
C13 C12 H12B 109.0
C11 C12 H12B 109.0
H12A C12 H12B 107.8
C12 C13 C14 112.6(3)
C12 C13 C18 115.2(4)
C14 C13 C18 114.2(4)
C12 C13 H13 104.5
C14 C13 H13 104.5
C18 C13 H13 104.5
O1 C14 C15 110.3(3)
O1 C14 C27 99.9(3)
C15 C14 C27 108.1(4)
O1 C14 C13 112.9(4)
C15 C14 C13 109.7(3)
C27 C14 C13 115.4(4)
C14 C15 C16 111.2(4)
C14 C15 H15A 109.4
C16 C15 H15A 109.4
C14 C15 H15B 109.4
C16 C15 H15B 109.4
H15A C15 H15B 108.0
C17 C16 C15 111.0(4)
C17 C16 H16A 109.4
C15 C16 H16A 109.4
C17 C16 H16B 109.4
C15 C16 H16B 109.4
H16A C16 H16B 108.0
C16 C17 C18 111.1(4)
C16 C17 C22 114.6(4)
C18 C17 C22 116.4(4)
C16 C17 H17 104.4
C18 C17 H17 104.4
C22 C17 H17 104.4
C28 C18 C19 107.9(4)
C28 C18 C17 115.0(4)
C19 C18 C17 107.4(4)
C28 C18 C13 111.5(3)
C19 C18 C13 107.9(4)
C17 C18 C13 106.8(3)
C20 C19 C18 113.0(4)
C20 C19 H19A 109.0
C18 C19 H19A 109.0
C20 C19 H19B 109.0
C18 C19 H19B 109.0
H19A C19 H19B 107.8
C21 C20 C19 111.1(4)
C21 C20 H20A 109.4
C19 C20 H20A 109.4
C21 C20 H20B 109.4
C19 C20 H20B 109.4
H20A C20 H20B 108.0
C20 C21 C22 114.7(4)
C20 C21 H21A 108.6
C22 C21 H21A 108.6
C20 C21 H21B 108.6
C22 C21 H21B 108.6
H21A C21 H21B 107.6
C21 C22 C30 106.6(4)
C21 C22 C29 111.1(4)
C30 C22 C29 107.4(4)
C21 C22 C17 107.9(4)
C30 C22 C17 109.5(4)
C29 C22 C17 114.0(4)
C4 C23 H23A 109.5
C4 C23 H23B 109.5
H23A C23 H23B 109.5
C4 C23 H23C 109.5
H23A C23 H23C 109.5
H23B C23 H23C 109.5
C4 C24 H24A 109.5
C4 C24 H24B 109.5
H24A C24 H24B 109.5
C4 C24 H24C 109.5
H24A C24 H24C 109.5
H24B C24 H24C 109.5
C6 C25 H25A 109.5
C6 C25 H25B 109.5
H25A C25 H25B 109.5
C6 C25 H25C 109.5
H25A C25 H25C 109.5
H25B C25 H25C 109.5
C8 C26 H26A 109.5
C8 C26 H26B 109.5
H26A C26 H26B 109.5
C8 C26 H26C 109.5
H26A C26 H26C 109.5
H26B C26 H26C 109.5
C14 C27 H27A 109.5
C14 C27 H27B 109.5
H27A C27 H27B 109.5
C14 C27 H27C 109.5
H27A C27 H27C 109.5
H27B C27 H27C 109.5
C18 C28 H28A 109.5
C18 C28 H28B 109.5
H28A C28 H28B 109.5
C18 C28 H28C 109.5
H28A C28 H28C 109.5
H28B C28 H28C 109.5
C22 C29 H29A 109.5
C22 C29 H29B 109.5
H29A C29 H29B 109.5
C22 C29 H29C 109.5
H29A C29 H29C 109.5
H29B C29 H29C 109.5
C22 C30 H30A 109.5
C22 C30 H30B 109.5
H30A C30 H30B 109.5
C22 C30 H30C 109.5
H30A C30 H30C 109.5
H30B C30 H30C 109.5
C8 O1 C14 129.6(3)
C3 O3 C4 124.5(4)

loop_
_geom_bond_atom_site_label_1
_geom_bond_atom_site_label_2
_geom_bond_distance
C1 C2 1.528(6)
C1 C6 1.571(6)
C1 H1A 0.9900
C1 H1B 0.9900
C2 C3 1.485(6)
C2 H2A 0.9900
C2 H2B 0.9900
C3 O2 1.212(6)
C3 O3 1.346(5)
C4 O3 1.487(6)
C4 C23 1.516(6)
C4 C24 1.523(6)
C4 C5 1.569(6)
C5 C10 1.528(6)
C5 C6 1.548(6)
C5 H5 1.0000
C6 C25 1.535(6)
C6 C7 1.583(6)
C7 C11 1.537(6)
C7 C8 1.547(6)
C7 H7 1.0000
C8 O1 1.461(5)
C8 C26 1.525(6)
C8 C9 1.526(6)
C9 C10 1.523(6)
C9 H9A 0.9900
C9 H9B 0.9900
C10 H10A 0.9900
C10 H10B 0.9900
C11 C12 1.529(6)
C11 H11A 0.9900
C11 H11B 0.9900
C12 C13 1.527(6)
C12 H12A 0.9900
C12 H12B 0.9900
C13 C14 1.543(7)
C13 C18 1.576(6)
C13 H13 1.0000
C14 O1 1.469(5)
C14 C15 1.526(6)
C14 C27 1.533(6)
C15 C16 1.535(6)
C15 H15A 0.9900
C15 H15B 0.9900
C16 C17 1.531(6)
C16 H16A 0.9900
C16 H16B 0.9900
C17 C18 1.555(6)
C17 C22 1.557(6)
C17 H17 1.0000
C18 C28 1.545(6)
C18 C19 1.549(6)
C19 C20 1.530(6)
C19 H19A 0.9900
C19 H19B 0.9900
C20 C21 1.519(7)
C20 H20A 0.9900
C20 H20B 0.9900
C21 C22 1.526(7)
C21 H21A 0.9900
C21 H21B 0.9900
C22 C30 1.530(6)
C22 C29 1.533(6)
C23 H23A 0.9800
C23 H23B 0.9800
C23 H23C 0.9800
C24 H24A 0.9800
C24 H24B 0.9800
C24 H24C 0.9800
C25 H25A 0.9800
C25 H25B 0.9800
C25 H25C 0.9800
C26 H26A 0.9800
C26 H26B 0.9800
C26 H26C 0.9800
C27 H27A 0.9800
C27 H27B 0.9800
C27 H27C 0.9800
C28 H28A 0.9800
C28 H28B 0.9800
C28 H28C 0.9800
C29 H29A 0.9800
C29 H29B 0.9800
C29 H29C 0.9800
C30 H30A 0.9800
C30 H30B 0.9800
C30 H30C 0.9800

loop_
_geom_torsion_atom_site_label_1
_geom_torsion_atom_site_label_2
_geom_torsion_atom_site_label_3
_geom_torsion_atom_site_label_4
_geom_torsion
C6 C1 C2 C3 63.4(6)
C1 C2 C3 O2 114.0(5)
C1 C2 C3 O3 -61.1(6)
O3 C4 C5 C10 150.0(4)
C23 C4 C5 C10 -87.7(5)
C24 C4 C5 C10 34.8(5)
O3 C4 C5 C6 20.9(6)
C23 C4 C5 C6 143.2(4)
C24 C4 C5 C6 -94.3(5)
C10 C5 C6 C25 -76.4(5)
C4 C5 C6 C25 51.3(5)
C10 C5 C6 C1 162.5(3)
C4 C5 C6 C1 -69.7(5)
C10 C5 C6 C7 48.2(5)
C4 C5 C6 C7 176.0(4)
C2 C1 C6 C25 -102.5(5)
C2 C1 C6 C5 19.6(5)
C2 C1 C6 C7 137.3(4)
C25 C6 C7 C11 -56.4(5)
C5 C6 C7 C11 179.3(4)
C1 C6 C7 C11 62.2(4)
C25 C6 C7 C8 77.1(5)
C5 C6 C7 C8 -47.2(5)
C1 C6 C7 C8 -164.3(4)
C11 C7 C8 O1 -70.3(4)
C6 C7 C8 O1 157.7(3)
C11 C7 C8 C26 58.5(5)
C6 C7 C8 C26 -73.5(5)
C11 C7 C8 C9 -178.3(4)
C6 C7 C8 C9 49.7(5)
O1 C8 C9 C10 -169.2(3)
C26 C8 C9 C10 72.6(5)
C7 C8 C9 C10 -55.4(4)
C8 C9 C10 C5 62.0(5)
C6 C5 C10 C9 -57.1(5)
C4 C5 C10 C9 170.1(4)
C8 C7 C11 C12 62.1(5)
C6 C7 C11 C12 -162.6(4)
C7 C11 C12 C13 -75.6(5)
C11 C12 C13 C14 87.3(5)
C11 C12 C13 C18 -139.4(4)
C12 C13 C14 O1 -47.4(5)
C18 C13 C14 O1 178.8(3)
C12 C13 C14 C15 -170.9(3)
C18 C13 C14 C15 55.3(5)
C12 C13 C14 C27 66.7(5)
C18 C13 C14 C27 -67.1(5)
O1 C14 C15 C16 -179.7(3)
C27 C14 C15 C16 72.0(5)
C13 C14 C15 C16 -54.7(5)
C14 C15 C16 C17 58.5(5)
C15 C16 C17 C18 -60.5(4)
C15 C16 C17 C22 165.0(3)
C16 C17 C18 C28 -67.3(5)
C22 C17 C18 C28 66.3(5)
C16 C17 C18 C19 172.5(3)
C22 C17 C18 C19 -53.9(5)
C16 C17 C18 C13 57.0(4)
C22 C17 C18 C13 -169.4(4)
C12 C13 C18 C28 -61.8(5)
C14 C13 C18 C28 70.8(5)
C12 C13 C18 C19 56.6(5)
C14 C13 C18 C19 -170.9(4)
C12 C13 C18 C17 171.7(4)
C14 C13 C18 C17 -55.7(5)
C28 C18 C19 C20 -70.7(5)
C17 C18 C19 C20 53.9(5)
C13 C18 C19 C20 168.6(4)
C18 C19 C20 C21 -56.0(5)
C19 C20 C21 C22 55.4(5)
C20 C21 C22 C30 -169.5(4)
C20 C21 C22 C29 73.8(5)
C20 C21 C22 C17 -51.9(5)
C16 C17 C22 C21 -175.3(4)
C18 C17 C22 C21 52.7(5)
C16 C17 C22 C30 -59.7(5)
C18 C17 C22 C30 168.3(4)
C16 C17 C22 C29 60.7(5)
C18 C17 C22 C29 -71.2(6)
C26 C8 O1 C14 -50.1(5)
C9 C8 O1 C14 -166.0(4)
C7 C8 O1 C14 81.3(5)
C15 C14 O1 C8 92.7(5)
C27 C14 O1 C8 -153.6(4)
C13 C14 O1 C8 -30.4(5)
O2 C3 O3 C4 160.8(4)
C2 C3 O3 C4 -23.8(6)
C23 C4 O3 C3 -71.1(5)
C24 C4 O3 C3 175.5(4)
C5 C4 O3 C3 52.4(5)
